data_7113749
loop_
_publ_author_name
'Leong, Carolyn G.'
'Akotsi, Okwado M.'
'Ferguson, Michael J.'
'Bergens, Steven H.'

_publ_section_title
;
 A ruthenium catalyst that does not require an N--H ligand to achieve high
 enantioselectivity for hydrogenation of an alkyl-aryl ketone
;
_journal_coden_ASTM CHCOFS
_journal_issue 6
_journal_name_full
;
 Chemical Communications (Cambridge, United Kingdom)
;
_journal_page_first 750
_journal_page_last 751
_journal_paper_doi 10.1039/b212544g
_journal_year 2003
_chemical_formula_sum 'C47 H56 Cl3 Fe N2 P2 Ru'
_chemical_formula_weight 974.15
_space_group_IT_number 18
_symmetry_cell_setting orthorhombic
_symmetry_space_group_name_Hall 'P 2 2ab'
_symmetry_space_group_name_H-M 'P 21 21 2'
_atom_sites_solution_hydrogens geom
_atom_sites_solution_primary direct
_atom_sites_solution_secondary difmap
_audit_creation_method 'manual editing of SHELXL template'
_cell_angle_alpha 90.00
_cell_angle_beta 90.00
_cell_angle_gamma 90.00
_cell_formula_units_Z 4
_cell_length_a 22.663(3)
_cell_length_b 13.3050(15)
_cell_length_c 14.5132(16)
_cell_measurement_reflns_used 3739
_cell_measurement_temperature 193(2)
_cell_measurement_theta_max 23.586
_cell_measurement_theta_min 2.263
_cell_volume 4376.2(9)
_computing_cell_refinement 'Bruker SAINT (Bruker, 1997)'
_computing_data_collection 'Bruker SMART (Bruker, 1997)'
_computing_data_reduction 'Bruker SAINT (Bruker, 1997)'
_computing_molecular_graphics 'Bruker SHELXTL (Bruker, 1997)'
_computing_publication_material 'Bruker SHELXTL (Bruker, 1997)'
_computing_structure_refinement 'SHELXL-97 (Sheldrick, 1997)'
_computing_structure_solution 'SIR97 (Altomare et al., 1999)'
_diffrn_ambient_temperature 193(2)
_diffrn_detector_area_resol_mean 8.192
_diffrn_measured_fraction_theta_full 0.998
_diffrn_measured_fraction_theta_max 0.998
_diffrn_measurement_device_type 'Bruker PLATFORM diffractometer/SMART 1000 CCD area detector'
_diffrn_measurement_method '\w scans'
_diffrn_radiation_monochromator graphite
_diffrn_radiation_source 'fine-focus sealed tube'
_diffrn_radiation_type MoK\a
_diffrn_radiation_wavelength 0.71073
_diffrn_reflns_av_R_equivalents 0.0985
_diffrn_reflns_av_sigmaI/netI 0.1155
_diffrn_reflns_limit_h_max 25
_diffrn_reflns_limit_h_min -28
_diffrn_reflns_limit_k_max 16
_diffrn_reflns_limit_k_min -16
_diffrn_reflns_limit_l_max 15
_diffrn_reflns_limit_l_min -18
_diffrn_reflns_number 24602
_diffrn_reflns_theta_full 26.45
_diffrn_reflns_theta_max 26.45
_diffrn_reflns_theta_min 1.40
_diffrn_standards_decay_% 0
_diffrn_standards_interval_time 0
_diffrn_standards_number 0
_exptl_absorpt_coefficient_mu 0.969
_exptl_absorpt_correction_T_max 0.9093
_exptl_absorpt_correction_T_min 0.8683
_exptl_absorpt_correction_type multi-scan
_exptl_absorpt_process_details 'SADABS (Sheldrick, 1996)'
_exptl_crystal_colour red
_exptl_crystal_density_diffrn 1.479
_exptl_crystal_density_method 'not measured'
_exptl_crystal_description prism
_exptl_crystal_F_000 2012
_exptl_crystal_size_max 0.15
_exptl_crystal_size_mid 0.12
_exptl_crystal_size_min 0.10
_refine_diff_density_max 0.685
_refine_diff_density_min -0.549
_refine_diff_density_rms 0.109
_refine_ls_abs_structure_details 'Flack H D (1983), Acta Cryst. A39, 876-881'
_refine_ls_abs_structure_Flack -0.02(3)
_refine_ls_extinction_method none
_refine_ls_goodness_of_fit_ref 1.027
_refine_ls_hydrogen_treatment constr
_refine_ls_matrix_type full
_refine_ls_number_parameters 505
_refine_ls_number_reflns 9008
_refine_ls_number_restraints 0
_refine_ls_restrained_S_all 1.027
_refine_ls_R_factor_all 0.0928
_refine_ls_R_factor_gt 0.0565
_refine_ls_shift/su_max 0.000
_refine_ls_shift/su_mean 0.000
_refine_ls_structure_factor_coef Fsqd
_refine_ls_weighting_details 'calc w=1/[\s^2^(Fo^2^)+(0.0400P)^2^+0.0000P] where P=(Fo^2^+2Fc^2^)/3'
_refine_ls_weighting_scheme calc
_refine_ls_wR_factor_gt 0.0916
_refine_ls_wR_factor_ref 0.1107
_reflns_number_gt 6545
_reflns_number_total 9008
_reflns_threshold_expression I>2\s(I)
_cod_duplicate_entry 7104022
_cod_data_source_file b212544g.txt
_cod_data_source_block shb0208
_cod_depositor_comments
;
The following automatic conversions were performed:

'_symmetry_cell_setting' value 'Orthorhombic' changed to
'orthorhombic' according to
/usr/data/users/saulius/automatic-downloads/retrospective/RSC/lib/dictionaries/cif_core.dic
dictionary named 'cif_core.dic' version 2.4.2 from 2011-04-26.

Automatic conversion script
Id: cif_fix_values 2281 2013-09-26 08:29:07Z andrius 
;
_cod_original_cell_volume 4376.2(8)
_cod_database_code 7113749

loop_
_symmetry_equiv_pos_as_xyz
'x, y, z'
'-x, -y, z'
'-x+1/2, y+1/2, -z'
'x+1/2, -y+1/2, -z'

loop_
_atom_site_label
_atom_site_type_symbol
_atom_site_fract_x
_atom_site_fract_y
_atom_site_fract_z
_atom_site_U_iso_or_equiv
_atom_site_adp_type
_atom_site_occupancy
_atom_site_symmetry_multiplicity
_atom_site_calc_flag
_atom_site_refinement_flags
Ru Ru 0.35790(2) 0.31897(4) 0.32273(4) 0.01684(12) Uani 1 1 d .
Fe Fe 0.15909(3) 0.32961(7) 0.17313(7) 0.0253(2) Uani 1 1 d .
Cl1 Cl 0.26935(6) 0.29232(11) 0.41405(12) 0.0229(4) Uani 1 1 d .
Cl2 Cl 0.45214(6) 0.34304(11) 0.24796(12) 0.0240(4) Uani 1 1 d .
P1 P 0.30931(7) 0.41143(12) 0.21362(12) 0.0193(4) Uani 1 1 d .
P2 P 0.33739(6) 0.17518(13) 0.23676(12) 0.0207(4) Uani 1 1 d .
N1 N 0.3772(2) 0.4560(4) 0.4064(4) 0.0179(12) Uani 1 1 d .
N2 N 0.4091(2) 0.2405(4) 0.4320(4) 0.0218(13) Uani 1 1 d .
C1 C 0.2565(2) 0.1671(5) 0.2124(4) 0.0221(14) Uani 1 1 d .
H1 H 0.2377 0.1838 0.2728 0.026 Uiso 1 1 calc R
C2 C 0.2293(3) 0.0641(5) 0.1867(6) 0.0338(18) Uani 1 1 d .
H2A H 0.1868 0.0721 0.1760 0.041 Uiso 1 1 calc R
H2B H 0.2357 0.0164 0.2371 0.041 Uiso 1 1 calc R
H2C H 0.2481 0.0387 0.1305 0.041 Uiso 1 1 calc R
C10 C 0.3457(3) 0.4815(5) 0.4819(5) 0.0299(17) Uani 1 1 d .
H10 H 0.3153 0.4374 0.5019 0.036 Uiso 1 1 calc R
C11 C 0.3557(3) 0.5695(5) 0.5320(5) 0.0335(17) Uani 1 1 d .
H11 H 0.3326 0.5844 0.5848 0.040 Uiso 1 1 calc R
C12 C 0.3994(3) 0.6342(5) 0.5041(6) 0.0353(19) Uani 1 1 d .
H12 H 0.4067 0.6950 0.5364 0.042 Uiso 1 1 calc R
C13 C 0.4320(3) 0.6083(5) 0.4281(5) 0.0293(17) Uani 1 1 d .
H13 H 0.4630 0.6507 0.4077 0.035 Uiso 1 1 calc R
C14 C 0.4196(3) 0.5211(5) 0.3820(5) 0.0244(16) Uani 1 1 d .
H14 H 0.4426 0.5056 0.3291 0.029 Uiso 1 1 calc R
C15 C 0.3922(3) 0.2460(5) 0.5208(5) 0.0308(18) Uani 1 1 d .
H15 H 0.3562 0.2797 0.5343 0.037 Uiso 1 1 calc R
C16 C 0.4239(3) 0.2054(5) 0.5942(5) 0.0385(19) Uani 1 1 d .
H16 H 0.4106 0.2135 0.6558 0.046 Uiso 1 1 calc R
C17 C 0.4748(3) 0.1538(5) 0.5757(6) 0.041(2) Uani 1 1 d .
H17 H 0.4974 0.1244 0.6238 0.049 Uiso 1 1 calc R
C18 C 0.4922(3) 0.1457(5) 0.4849(6) 0.0341(19) Uani 1 1 d .
H18 H 0.5270 0.1096 0.4697 0.041 Uiso 1 1 calc R
C19 C 0.4587(3) 0.1905(4) 0.4152(5) 0.0254(15) Uani 1 1 d .
H19 H 0.4719 0.1849 0.3533 0.030 Uiso 1 1 calc R
C20 C 0.2485(3) 0.3524(4) 0.1517(5) 0.0229(16) Uani 1 1 d .
C21 C 0.2337(3) 0.2471(5) 0.1482(5) 0.0233(16) Uani 1 1 d .
C22 C 0.1931(3) 0.2333(5) 0.0756(5) 0.0312(18) Uani 1 1 d .
H22 H 0.1753 0.1679 0.0562 0.037 Uiso 1 1 calc R
C23 C 0.1804(3) 0.3292(6) 0.0362(5) 0.0302(16) Uani 1 1 d .
H23 H 0.1527 0.3424 -0.0159 0.036 Uiso 1 1 calc R
C24 C 0.2134(3) 0.4015(5) 0.0833(5) 0.0243(16) Uani 1 1 d .
H24 H 0.2133 0.4753 0.0702 0.029 Uiso 1 1 calc R
C25 C 0.1350(3) 0.3370(10) 0.3069(6) 0.068(3) Uani 1 1 d .
H25 H 0.1618 0.3352 0.3616 0.082 Uiso 1 1 calc R
C26 C 0.1089(4) 0.2561(7) 0.2647(8) 0.061(3) Uani 1 1 d .
H26 H 0.1140 0.1842 0.2833 0.073 Uiso 1 1 calc R
C27 C 0.0726(3) 0.2899(7) 0.1949(6) 0.051(2) Uani 1 1 d .
H27 H 0.0480 0.2469 0.1534 0.062 Uiso 1 1 calc R
C28 C 0.0783(3) 0.3931(7) 0.1896(8) 0.059(3) Uani 1 1 d .
H28 H 0.0580 0.4378 0.1443 0.071 Uiso 1 1 calc R
C29 C 0.1155(4) 0.4240(7) 0.2586(8) 0.060(3) Uani 1 1 d .
H29 H 0.1267 0.4951 0.2727 0.072 Uiso 1 1 calc R
C31 C 0.2759(3) 0.5337(5) 0.2442(5) 0.0213(15) Uani 1 1 d .
C32 C 0.2518(3) 0.5448(5) 0.3304(5) 0.0275(15) Uani 1 1 d .
H32 H 0.2526 0.4902 0.3725 0.033 Uiso 1 1 calc R
C33 C 0.2260(3) 0.6363(5) 0.3569(6) 0.043(2) Uani 1 1 d .
H33 H 0.2108 0.6444 0.4174 0.052 Uiso 1 1 calc R
C34 C 0.2230(3) 0.7150(5) 0.2940(6) 0.042(2) Uani 1 1 d .
H34 H 0.2049 0.7767 0.3112 0.051 Uiso 1 1 calc R
C35 C 0.2459(3) 0.7039(5) 0.2075(5) 0.0374(19) Uani 1 1 d .
H35 H 0.2438 0.7577 0.1646 0.045 Uiso 1 1 calc R
C36 C 0.2726(3) 0.6134(5) 0.1826(6) 0.0298(16) Uani 1 1 d .
H36 H 0.2887 0.6061 0.1225 0.036 Uiso 1 1 calc R
C41 C 0.3543(3) 0.4540(5) 0.1153(5) 0.0239(15) Uani 1 1 d .
C42 C 0.3972(3) 0.5272(5) 0.1289(5) 0.0334(18) Uani 1 1 d .
H42 H 0.4031 0.5545 0.1886 0.040 Uiso 1 1 calc R
C43 C 0.4311(3) 0.5603(5) 0.0562(6) 0.038(2) Uani 1 1 d .
H43 H 0.4598 0.6112 0.0664 0.046 Uiso 1 1 calc R
C44 C 0.4243(3) 0.5217(6) -0.0297(6) 0.041(2) Uani 1 1 d .
H44 H 0.4471 0.5464 -0.0798 0.049 Uiso 1 1 calc R
C45 C 0.3841(3) 0.4471(6) -0.0429(6) 0.041(2) Uani 1 1 d .
H45 H 0.3807 0.4171 -0.1020 0.049 Uiso 1 1 calc R
C46 C 0.3487(3) 0.4142(5) 0.0271(5) 0.0286(16) Uani 1 1 d .
H46 H 0.3199 0.3639 0.0154 0.034 Uiso 1 1 calc R
C51 C 0.3554(3) 0.0553(4) 0.2952(4) 0.0244(16) Uani 1 1 d .
H51 H 0.3974 0.0640 0.3151 0.029 Uiso 1 1 calc R
C52 C 0.3208(3) 0.0434(5) 0.3874(5) 0.0267(17) Uani 1 1 d .
H52A H 0.3216 0.1080 0.4213 0.032 Uiso 1 1 calc R
H52B H 0.2791 0.0272 0.3736 0.032 Uiso 1 1 calc R
C53 C 0.3467(3) -0.0384(5) 0.4475(5) 0.0365(19) Uani 1 1 d .
H53A H 0.3212 -0.0489 0.5020 0.044 Uiso 1 1 calc R
H53B H 0.3863 -0.0176 0.4694 0.044 Uiso 1 1 calc R
C54 C 0.3519(4) -0.1370(5) 0.3930(6) 0.055(2) Uani 1 1 d .
H54A H 0.3736 -0.1865 0.4310 0.066 Uiso 1 1 calc R
H54B H 0.3118 -0.1640 0.3825 0.066 Uiso 1 1 calc R
C55 C 0.3827(4) -0.1273(5) 0.3011(6) 0.046(2) Uani 1 1 d .
H55A H 0.4249 -0.1115 0.3115 0.056 Uiso 1 1 calc R
H55B H 0.3805 -0.1923 0.2681 0.056 Uiso 1 1 calc R
C56 C 0.3555(3) -0.0462(4) 0.2421(5) 0.0374(19) Uani 1 1 d .
H56A H 0.3145 -0.0651 0.2259 0.045 Uiso 1 1 calc R
H56B H 0.3782 -0.0391 0.1842 0.045 Uiso 1 1 calc R
C61 C 0.3771(3) 0.1704(5) 0.1243(4) 0.0255(16) Uani 1 1 d .
H61 H 0.3813 0.2425 0.1059 0.031 Uiso 1 1 calc R
C62 C 0.4409(3) 0.1316(5) 0.1307(5) 0.037(2) Uani 1 1 d .
H62A H 0.4609 0.1628 0.1842 0.045 Uiso 1 1 calc R
H62B H 0.4408 0.0579 0.1397 0.045 Uiso 1 1 calc R
C63 C 0.4739(3) 0.1573(6) 0.0432(5) 0.046(2) Uani 1 1 d .
H63A H 0.4750 0.2311 0.0349 0.055 Uiso 1 1 calc R
H63B H 0.5150 0.1327 0.0474 0.055 Uiso 1 1 calc R
C64 C 0.4435(4) 0.1092(6) -0.0376(6) 0.053(3) Uani 1 1 d .
H64A H 0.4453 0.0352 -0.0308 0.064 Uiso 1 1 calc R
H64B H 0.4647 0.1274 -0.0948 0.064 Uiso 1 1 calc R
C65 C 0.3797(3) 0.1411(5) -0.0461(5) 0.0357(19) Uani 1 1 d .
H65A H 0.3609 0.1037 -0.0974 0.043 Uiso 1 1 calc R
H65B H 0.3779 0.2136 -0.0610 0.043 Uiso 1 1 calc R
C66 C 0.3457(3) 0.1214(5) 0.0424(5) 0.0291(17) Uani 1 1 d .
H66A H 0.3426 0.0480 0.0527 0.035 Uiso 1 1 calc R
H66B H 0.3053 0.1489 0.0368 0.035 Uiso 1 1 calc R
Cl1S Cl -0.06711(16) 0.0564(2) 0.2733(2) 0.1068(12) Uani 1 1 d .
C1S C -0.0162(4) 0.0481(6) 0.3643(5) 0.048(2) Uani 1 1 d .
H1SA H 0.0123 0.1041 0.3593 0.057 Uiso 1 1 calc R
H1SB H -0.0375 0.0554 0.4235 0.057 Uiso 1 1 calc R

loop_
_atom_site_aniso_label
_atom_site_aniso_U_11
_atom_site_aniso_U_22
_atom_site_aniso_U_33
_atom_site_aniso_U_23
_atom_site_aniso_U_13
_atom_site_aniso_U_12
Ru 0.0156(2) 0.0162(2) 0.0187(3) -0.0008(2) 0.0002(2) -0.0007(2)
Fe 0.0191(5) 0.0306(5) 0.0262(6) 0.0053(5) -0.0028(4) 0.0002(4)
Cl1 0.0191(8) 0.0234(8) 0.0262(10) 0.0013(7) 0.0033(7) -0.0010(6)
Cl2 0.0195(8) 0.0257(9) 0.0269(10) -0.0029(7) 0.0031(6) -0.0014(6)
P1 0.0184(9) 0.0194(9) 0.0200(10) 0.0029(7) 0.0015(7) -0.0024(7)
P2 0.0186(8) 0.0189(8) 0.0246(10) -0.0014(8) -0.0004(6) 0.0011(7)
N1 0.014(3) 0.024(3) 0.016(3) 0.000(2) -0.001(2) -0.004(2)
N2 0.015(3) 0.021(3) 0.029(4) -0.001(3) 0.001(2) -0.006(2)
C1 0.016(3) 0.028(4) 0.022(4) -0.004(3) 0.000(2) -0.004(3)
C2 0.026(4) 0.025(3) 0.050(6) 0.001(4) -0.011(4) -0.006(3)
C10 0.022(4) 0.037(4) 0.030(5) -0.002(3) 0.007(3) -0.005(3)
C11 0.041(4) 0.035(4) 0.024(4) -0.013(3) 0.009(4) -0.001(4)
C12 0.052(5) 0.018(3) 0.036(5) -0.009(3) 0.002(4) -0.007(3)
C13 0.037(4) 0.021(4) 0.030(5) -0.007(3) -0.003(3) -0.007(3)
C14 0.019(4) 0.026(4) 0.028(5) -0.002(3) 0.005(3) -0.004(3)
C15 0.029(4) 0.027(4) 0.036(5) 0.001(4) 0.004(4) 0.001(3)
C16 0.035(4) 0.053(5) 0.028(5) 0.008(4) -0.009(3) 0.001(3)
C17 0.034(5) 0.040(5) 0.049(6) 0.016(4) -0.007(4) -0.007(3)
C18 0.027(4) 0.032(4) 0.043(5) 0.011(4) -0.004(4) 0.004(3)
C19 0.022(3) 0.018(3) 0.037(4) 0.001(3) 0.002(3) -0.003(3)
C20 0.015(3) 0.028(4) 0.026(4) 0.005(3) -0.003(3) 0.002(3)
C21 0.018(4) 0.030(4) 0.022(4) 0.002(3) 0.001(3) -0.001(3)
C22 0.026(4) 0.039(4) 0.028(5) -0.003(4) -0.007(3) -0.013(3)
C23 0.027(4) 0.046(4) 0.018(4) 0.012(4) -0.005(3) -0.005(4)
C24 0.019(4) 0.031(4) 0.022(4) 0.007(3) -0.001(3) 0.002(3)
C25 0.020(4) 0.151(10) 0.033(6) -0.008(6) 0.000(4) 0.022(6)
C26 0.059(6) 0.050(6) 0.074(8) 0.034(5) 0.047(6) 0.032(5)
C27 0.023(4) 0.074(6) 0.057(7) -0.008(5) 0.008(4) -0.015(4)
C28 0.021(4) 0.066(6) 0.089(9) 0.032(6) 0.006(5) 0.013(4)
C29 0.032(5) 0.050(6) 0.098(9) -0.027(6) 0.037(5) -0.009(4)
C31 0.013(3) 0.025(3) 0.027(4) -0.005(3) -0.003(3) 0.002(3)
C32 0.030(4) 0.023(3) 0.030(4) -0.001(4) -0.001(4) 0.008(3)
C33 0.046(5) 0.044(5) 0.040(6) -0.010(4) 0.010(4) 0.006(4)
C34 0.039(5) 0.020(4) 0.068(7) -0.003(4) -0.001(4) 0.007(3)
C35 0.045(5) 0.022(4) 0.045(6) 0.002(3) 0.000(4) 0.005(3)
C36 0.032(4) 0.028(3) 0.029(4) 0.005(4) -0.004(4) 0.005(3)
C41 0.020(4) 0.028(3) 0.024(4) 0.008(3) -0.001(3) 0.001(3)
C42 0.024(4) 0.040(4) 0.037(5) 0.011(4) -0.005(3) -0.008(3)
C43 0.026(4) 0.038(4) 0.052(6) 0.013(4) 0.005(4) -0.010(3)
C44 0.038(5) 0.059(6) 0.026(5) 0.025(4) 0.011(4) 0.016(4)
C45 0.040(5) 0.053(5) 0.031(5) 0.008(4) 0.010(4) 0.009(4)
C46 0.021(4) 0.037(4) 0.028(4) 0.006(3) 0.000(3) 0.009(3)
C51 0.027(4) 0.016(3) 0.030(4) 0.003(3) -0.007(3) 0.005(3)
C52 0.026(4) 0.024(4) 0.030(5) 0.002(3) -0.004(3) -0.004(3)
C53 0.034(5) 0.032(4) 0.044(5) 0.011(4) -0.005(4) 0.004(3)
C54 0.064(6) 0.025(4) 0.075(7) 0.013(4) -0.004(5) 0.006(4)
C55 0.064(5) 0.026(4) 0.049(7) -0.004(4) -0.011(4) 0.011(3)
C56 0.039(4) 0.016(3) 0.057(5) -0.005(3) -0.018(4) 0.000(3)
C61 0.028(4) 0.024(4) 0.024(4) -0.007(3) 0.005(3) -0.002(3)
C62 0.024(4) 0.041(4) 0.046(6) -0.022(4) -0.005(4) 0.005(3)
C63 0.028(4) 0.060(6) 0.048(6) -0.020(5) 0.010(4) -0.003(4)
C64 0.047(6) 0.069(6) 0.044(6) -0.026(5) 0.019(4) -0.007(5)
C65 0.038(4) 0.036(4) 0.033(5) -0.013(3) 0.002(3) -0.004(3)
C66 0.023(4) 0.032(4) 0.033(5) -0.016(3) 0.000(3) -0.001(3)
Cl1S 0.155(3) 0.101(2) 0.065(2) -0.0120(17) -0.065(2) 0.039(2)
C1S 0.055(6) 0.061(6) 0.027(5) 0.004(4) -0.006(4) 0.012(4)

loop_
_atom_type_symbol
_atom_type_description
_atom_type_scat_dispersion_real
_atom_type_scat_dispersion_imag
_atom_type_scat_source
C C 0.0033 0.0016 'International Tables Vol C Tables 4.2.6.8 and 6.1.1.4'
H H 0.0000 0.0000 'International Tables Vol C Tables 4.2.6.8 and 6.1.1.4'
N N 0.0061 0.0033 'International Tables Vol C Tables 4.2.6.8 and 6.1.1.4'
P P 0.1023 0.0942 'International Tables Vol C Tables 4.2.6.8 and 6.1.1.4'
Cl Cl 0.1484 0.1585 'International Tables Vol C Tables 4.2.6.8 and 6.1.1.4'
Fe Fe 0.3463 0.8444 'International Tables Vol C Tables 4.2.6.8 and 6.1.1.4'
Ru Ru -1.2594 0.8363 'International Tables Vol C Tables 4.2.6.8 and 6.1.1.4'

loop_
_geom_angle_atom_site_label_1
_geom_angle_atom_site_label_2
_geom_angle_atom_site_label_3
_geom_angle
_geom_angle_site_symmetry_1
N2 Ru N1 83.87(19) .
N2 Ru P1 175.30(13) .
N1 Ru P1 91.82(14) .
N2 Ru P2 95.77(14) .
N1 Ru P2 179.43(15) .
P1 Ru P2 88.56(6) .
N2 Ru Cl2 85.50(14) .
N1 Ru Cl2 87.85(13) .
P1 Ru Cl2 92.48(6) .
P2 Ru Cl2 92.56(5) .
N2 Ru Cl1 88.47(14) .
N1 Ru Cl1 89.13(13) .
P1 Ru Cl1 93.35(6) .
P2 Ru Cl1 90.43(6) .
Cl2 Ru Cl1 173.51(6) .
C26 Fe C25 39.9(4) .
C26 Fe C29 67.6(4) .
C25 Fe C29 41.3(4) .
C26 Fe C28 67.2(3) .
C25 Fe C28 67.9(4) .
C29 Fe C28 39.5(4) .
C26 Fe C24 177.3(3) .
C25 Fe C24 139.3(4) .
C29 Fe C24 113.4(3) .
C28 Fe C24 115.2(3) .
C26 Fe C23 141.0(4) .
C25 Fe C23 176.7(4) .
C29 Fe C23 135.5(4) .
C28 Fe C23 109.2(4) .
C24 Fe C23 40.1(3) .
C26 Fe C21 108.9(3) .
C25 Fe C21 114.7(3) .
C29 Fe C21 147.6(4) .
C28 Fe C21 171.2(3) .
C24 Fe C21 68.8(3) .
C23 Fe C21 68.4(3) .
C26 Fe C27 39.7(4) .
C25 Fe C27 66.9(3) .
C29 Fe C27 66.4(3) .
C28 Fe C27 39.5(3) .
C24 Fe C27 142.9(3) .
C23 Fe C27 112.0(3) .
C21 Fe C27 132.6(3) .
C26 Fe C22 111.4(4) .
C25 Fe C22 142.4(4) .
C29 Fe C22 172.2(4) .
C28 Fe C22 132.6(4) .
C24 Fe C22 68.0(3) .
C23 Fe C22 40.7(3) .
C21 Fe C22 40.2(3) .
C27 Fe C22 107.6(3) .
C26 Fe C20 136.5(3) .
C25 Fe C20 113.6(3) .
C29 Fe C20 118.6(3) .
C28 Fe C20 147.0(3) .
C24 Fe C20 40.8(2) .
C23 Fe C20 67.9(3) .
C21 Fe C20 40.9(2) .
C27 Fe C20 173.5(3) .
C22 Fe C20 67.8(2) .
C20 P1 C41 99.7(3) .
C20 P1 C31 100.8(3) .
C41 P1 C31 98.2(3) .
C20 P1 Ru 118.2(2) .
C41 P1 Ru 115.8(2) .
C31 P1 Ru 120.3(2) .
C51 P2 C61 105.4(3) .
C51 P2 C1 104.7(3) .
C61 P2 C1 107.8(3) .
C51 P2 Ru 114.7(2) .
C61 P2 Ru 113.6(2) .
C1 P2 Ru 110.1(2) .
C14 N1 C10 115.5(5) .
C14 N1 Ru 121.6(4) .
C10 N1 Ru 122.8(4) .
C19 N2 C15 116.3(6) .
C19 N2 Ru 123.0(5) .
C15 N2 Ru 120.6(4) .
C21 C1 C2 109.9(5) .
C21 C1 P2 114.4(4) .
C2 C1 P2 119.2(4) .
N1 C10 C11 123.1(6) .
C12 C11 C10 119.3(7) .
C13 C12 C11 117.9(6) .
C14 C13 C12 119.7(7) .
N1 C14 C13 124.4(6) .
N2 C15 C16 124.3(7) .
C17 C16 C15 118.6(7) .
C16 C17 C18 117.8(7) .
C17 C18 C19 120.3(7) .
N2 C19 C18 122.7(7) .
C24 C20 C21 106.9(6) .
C24 C20 P1 124.4(5) .
C21 C20 P1 127.8(5) .
C24 C20 Fe 68.1(3) .
C21 C20 Fe 68.6(4) .
P1 C20 Fe 136.7(4) .
C22 C21 C20 107.7(6) .
C22 C21 C1 126.4(6) .
C20 C21 C1 125.8(6) .
C22 C21 Fe 70.3(4) .
C20 C21 Fe 70.5(4) .
C1 C21 Fe 123.6(4) .
C21 C22 C23 108.3(6) .
C21 C22 Fe 69.5(4) .
C23 C22 Fe 69.2(4) .
C24 C23 C22 108.2(6) .
C24 C23 Fe 69.5(4) .
C22 C23 Fe 70.2(4) .
C23 C24 C20 108.8(6) .
C23 C24 Fe 70.4(4) .
C20 C24 Fe 71.1(4) .
C26 C25 C29 106.5(8) .
C26 C25 Fe 69.5(5) .
C29 C25 Fe 69.5(5) .
C25 C26 C27 109.2(8) .
C25 C26 Fe 70.6(5) .
C27 C26 Fe 72.0(5) .
C26 C27 C28 108.0(9) .
C26 C27 Fe 68.2(5) .
C28 C27 Fe 69.3(4) .
C29 C28 C27 108.4(9) .
C29 C28 Fe 69.9(5) .
C27 C28 Fe 71.1(4) .
C28 C29 C25 107.8(8) .
C28 C29 Fe 70.5(5) .
C25 C29 Fe 69.2(5) .
C32 C31 C36 118.9(6) .
C32 C31 P1 118.4(5) .
C36 C31 P1 122.6(5) .
C31 C32 C33 120.6(7) .
C34 C33 C32 119.6(7) .
C35 C34 C33 120.2(7) .
C34 C35 C36 119.8(7) .
C31 C36 C35 121.0(7) .
C42 C41 C46 117.5(6) .
C42 C41 P1 119.5(5) .
C46 C41 P1 123.0(5) .
C43 C42 C41 120.4(7) .
C44 C43 C42 121.2(7) .
C43 C44 C45 118.8(8) .
C44 C45 C46 121.5(8) .
C45 C46 C41 120.5(7) .
C56 C51 C52 109.8(5) .
C56 C51 P2 121.4(5) .
C52 C51 P2 111.7(4) .
C53 C52 C51 111.8(5) .
C52 C53 C54 110.3(6) .
C55 C54 C53 114.6(6) .
C56 C55 C54 112.0(7) .
C55 C56 C51 109.8(6) .
C66 C61 C62 109.9(5) .
C66 C61 P2 118.1(4) .
C62 C61 P2 114.3(5) .
C63 C62 C61 109.8(6) .
C64 C63 C62 109.4(6) .
C63 C64 C65 112.5(6) .
C64 C65 C66 111.5(6) .
C65 C66 C61 110.4(5) .
C1S C1S Cl1S 112.4(6) 2

loop_
_geom_bond_atom_site_label_1
_geom_bond_atom_site_label_2
_geom_bond_distance
_geom_bond_site_symmetry_2
Ru N2 2.224(5) .
Ru N1 2.233(5) .
Ru P1 2.2878(18) .
Ru P2 2.3309(18) .
Ru Cl2 2.4170(15) .
Ru Cl1 2.4310(16) .
Fe C26 2.005(8) .
Fe C25 2.019(8) .
Fe C29 2.023(8) .
Fe C28 2.030(7) .
Fe C24 2.033(6) .
Fe C23 2.045(7) .
Fe C21 2.047(6) .
Fe C27 2.053(7) .
Fe C22 2.058(7) .
Fe C20 2.072(6) .
P1 C20 1.823(6) .
P1 C41 1.844(7) .
P1 C31 1.848(6) .
P2 C51 1.852(6) .
P2 C61 1.865(6) .
P2 C1 1.870(5) .
N1 C14 1.340(7) .
N1 C10 1.352(8) .
N2 C19 1.329(7) .
N2 C15 1.347(9) .
C1 C21 1.507(9) .
C1 C2 1.548(8) .
C10 C11 1.397(9) .
C11 C12 1.372(9) .
C12 C13 1.371(10) .
C13 C14 1.369(8) .
C15 C16 1.395(10) .
C16 C17 1.369(10) .
C17 C18 1.379(10) .
C18 C19 1.398(9) .
C20 C24 1.430(9) .
C20 C21 1.441(9) .
C21 C22 1.412(9) .
C22 C23 1.427(9) .
C23 C24 1.397(9) .
C25 C26 1.373(12) .
C25 C29 1.425(13) .
C26 C27 1.380(12) .
C27 C28 1.381(11) .
C28 C29 1.371(14) .
C31 C32 1.374(9) .
C31 C36 1.389(9) .
C32 C33 1.404(9) .
C33 C34 1.392(10) .
C34 C35 1.366(10) .
C35 C36 1.396(9) .
C41 C42 1.389(9) .
C41 C46 1.390(9) .
C42 C43 1.378(10) .
C43 C44 1.358(10) .
C44 C45 1.361(11) .
C45 C46 1.367(9) .
C51 C56 1.555(8) .
C51 C52 1.559(9) .
C52 C53 1.515(9) .
C53 C54 1.536(10) .
C54 C55 1.511(11) .
C55 C56 1.509(10) .
C61 C66 1.531(8) .
C61 C62 1.539(9) .
C62 C63 1.513(10) .
C63 C64 1.503(10) .
C64 C65 1.513(10) .
C65 C66 1.520(9) .
Cl1S C1S 1.757(8) .
C1S C1S 1.476(15) 2

loop_
_geom_torsion_atom_site_label_1
_geom_torsion_atom_site_label_2
_geom_torsion_atom_site_label_3
_geom_torsion_atom_site_label_4
_geom_torsion
N2 Ru P1 C20 -172.2(18)
N1 Ru P1 C20 -148.8(3)
P2 Ru P1 C20 30.8(2)
Cl2 Ru P1 C20 123.3(2)
Cl1 Ru P1 C20 -59.5(2)
N2 Ru P1 C41 69.6(19)
N1 Ru P1 C41 93.0(3)
P2 Ru P1 C41 -87.4(2)
Cl2 Ru P1 C41 5.1(2)
Cl1 Ru P1 C41 -177.7(2)
N2 Ru P1 C31 -48.1(19)
N1 Ru P1 C31 -24.7(3)
P2 Ru P1 C31 154.9(2)
Cl2 Ru P1 C31 -112.6(2)
Cl1 Ru P1 C31 64.6(2)
N2 Ru P2 C51 11.0(3)
N1 Ru P2 C51 -40(15)
P1 Ru P2 C51 -170.9(3)
Cl2 Ru P2 C51 96.7(2)
Cl1 Ru P2 C51 -77.5(2)
N2 Ru P2 C61 -110.3(3)
N1 Ru P2 C61 -161(32)
P1 Ru P2 C61 67.9(2)
Cl2 Ru P2 C61 -24.6(2)
Cl1 Ru P2 C61 161.2(2)
N2 Ru P2 C1 128.7(3)
N1 Ru P2 C1 78(15)
P1 Ru P2 C1 -53.1(2)
Cl2 Ru P2 C1 -145.6(2)
Cl1 Ru P2 C1 40.2(2)
N2 Ru N1 C14 101.9(5)
P1 Ru N1 C14 -76.3(5)
P2 Ru N1 C14 153(14)
Cl2 Ru N1 C14 16.2(5)
Cl1 Ru N1 C14 -169.6(5)
N2 Ru N1 C10 -81.3(5)
P1 Ru N1 C10 100.6(5)
P2 Ru N1 C10 -30(15)
Cl2 Ru N1 C10 -167.0(5)
Cl1 Ru N1 C10 7.3(5)
N1 Ru N2 C19 -118.7(5)
P1 Ru N2 C19 -95.2(19)
P2 Ru N2 C19 61.7(4)
Cl2 Ru N2 C19 -30.4(4)
Cl1 Ru N2 C19 152.0(4)
N1 Ru N2 C15 58.0(5)
P1 Ru N2 C15 81.5(19)
P2 Ru N2 C15 -121.6(5)
Cl2 Ru N2 C15 146.3(5)
Cl1 Ru N2 C15 -31.3(5)
C51 P2 C1 C21 -168.4(5)
C61 P2 C1 C21 -56.6(5)
Ru P2 C1 C21 67.8(5)
C51 P2 C1 C2 -35.6(6)
C61 P2 C1 C2 76.2(6)
Ru P2 C1 C2 -159.4(5)
C14 N1 C10 C11 0.2(10)
Ru N1 C10 C11 -176.9(5)
N1 C10 C11 C12 0.2(11)
C10 C11 C12 C13 -0.9(11)
C11 C12 C13 C14 1.2(11)
C10 N1 C14 C13 0.2(10)
Ru N1 C14 C13 177.3(5)
C12 C13 C14 N1 -0.9(11)
C19 N2 C15 C16 1.8(10)
Ru N2 C15 C16 -175.1(5)
N2 C15 C16 C17 -2.1(11)
C15 C16 C17 C18 0.7(10)
C16 C17 C18 C19 0.8(10)
C15 N2 C19 C18 -0.2(9)
Ru N2 C19 C18 176.7(5)
C17 C18 C19 N2 -1.1(10)
C41 P1 C20 C24 -55.0(6)
C31 P1 C20 C24 45.3(6)
Ru P1 C20 C24 178.6(5)
C41 P1 C20 C21 112.4(6)
C31 P1 C20 C21 -147.2(6)
Ru P1 C20 C21 -13.9(7)
C41 P1 C20 Fe -149.0(5)
C31 P1 C20 Fe -48.6(5)
Ru P1 C20 Fe 84.7(5)
C26 Fe C20 C24 179.7(5)
C25 Fe C20 C24 -139.4(5)
C29 Fe C20 C24 -93.4(5)
C28 Fe C20 C24 -54.0(8)
C23 Fe C20 C24 37.5(4)
C21 Fe C20 C24 119.6(6)
C27 Fe C20 C24 127(3)
C22 Fe C20 C24 81.6(4)
C26 Fe C20 C21 60.2(7)
C25 Fe C20 C21 101.1(5)
C29 Fe C20 C21 147.0(5)
C28 Fe C20 C21 -173.6(7)
C24 Fe C20 C21 -119.6(6)
C23 Fe C20 C21 -82.1(4)
C27 Fe C20 C21 8(3)
C22 Fe C20 C21 -38.0(4)
C26 Fe C20 P1 -62.8(7)
C25 Fe C20 P1 -21.8(7)
C29 Fe C20 P1 24.1(7)
C28 Fe C20 P1 63.5(9)
C24 Fe C20 P1 117.5(6)
C23 Fe C20 P1 155.0(6)
C21 Fe C20 P1 -122.9(7)
C27 Fe C20 P1 -115(3)
C22 Fe C20 P1 -160.9(6)
C24 C20 C21 C22 3.2(8)
P1 C20 C21 C22 -166.0(5)
Fe C20 C21 C22 60.7(5)
C24 C20 C21 C1 -175.5(6)
P1 C20 C21 C1 15.4(10)
Fe C20 C21 C1 -117.9(6)
C24 C20 C21 Fe -57.5(4)
P1 C20 C21 Fe 133.3(6)
C2 C1 C21 C22 0.7(9)
P2 C1 C21 C22 137.8(6)
C2 C1 C21 C20 179.1(6)
P2 C1 C21 C20 -43.8(8)
C2 C1 C21 Fe 90.0(6)
P2 C1 C21 Fe -132.9(4)
C26 Fe C21 C22 101.1(5)
C25 Fe C21 C22 143.7(5)
C29 Fe C21 C22 178.9(6)
C28 Fe C21 C22 38(2)
C24 Fe C21 C22 -80.5(4)
C23 Fe C21 C22 -37.4(4)
C27 Fe C21 C22 63.2(6)
C20 Fe C21 C22 -118.0(6)
C26 Fe C21 C20 -140.9(5)
C25 Fe C21 C20 -98.2(5)
C29 Fe C21 C20 -63.1(7)
C28 Fe C21 C20 157(2)
C24 Fe C21 C20 37.5(4)
C23 Fe C21 C20 80.7(4)
C27 Fe C21 C20 -178.8(5)
C22 Fe C21 C20 118.0(6)
C26 Fe C21 C1 -20.2(7)
C25 Fe C21 C1 22.5(7)
C29 Fe C21 C1 57.6(8)
C28 Fe C21 C1 -83(2)
C24 Fe C21 C1 158.2(6)
C23 Fe C21 C1 -158.7(6)
C27 Fe C21 C1 -58.1(7)
C22 Fe C21 C1 -121.3(7)
C20 Fe C21 C1 120.7(7)
C20 C21 C22 C23 -2.4(8)
C1 C21 C22 C23 176.2(6)
Fe C21 C22 C23 58.4(5)
C20 C21 C22 Fe -60.8(5)
C1 C21 C22 Fe 117.8(6)
C26 Fe C22 C21 -94.3(5)
C25 Fe C22 C21 -61.7(6)
C29 Fe C22 C21 -176(2)
C28 Fe C22 C21 -172.6(4)
C24 Fe C22 C21 82.8(4)
C23 Fe C22 C21 120.1(5)
C27 Fe C22 C21 -136.4(4)
C20 Fe C22 C21 38.7(4)
C26 Fe C22 C23 145.6(5)
C25 Fe C22 C23 178.2(5)
C29 Fe C22 C23 64(3)
C28 Fe C22 C23 67.4(5)
C24 Fe C22 C23 -37.3(4)
C21 Fe C22 C23 -120.1(5)
C27 Fe C22 C23 103.5(4)
C20 Fe C22 C23 -81.4(4)
C21 C22 C23 C24 0.7(8)
Fe C22 C23 C24 59.3(5)
C21 C22 C23 Fe -58.6(5)
C26 Fe C23 C24 -176.1(5)
C25 Fe C23 C24 80(6)
C29 Fe C23 C24 70.8(6)
C28 Fe C23 C24 106.7(4)
C21 Fe C23 C24 -82.4(4)
C27 Fe C23 C24 148.9(4)
C22 Fe C23 C24 -119.3(5)
C20 Fe C23 C24 -38.1(4)
C26 Fe C23 C22 -56.7(6)
C25 Fe C23 C22 -161(6)
C29 Fe C23 C22 -169.9(4)
C28 Fe C23 C22 -134.0(4)
C24 Fe C23 C22 119.3(5)
C21 Fe C23 C22 36.9(4)
C27 Fe C23 C22 -91.7(4)
C20 Fe C23 C22 81.2(4)
C22 C23 C24 C20 1.3(8)
Fe C23 C24 C20 61.1(5)
C22 C23 C24 Fe -59.7(5)
C21 C20 C24 C23 -2.8(8)
P1 C20 C24 C23 166.8(5)
Fe C20 C24 C23 -60.6(5)
C21 C20 C24 Fe 57.8(5)
P1 C20 C24 Fe -132.5(5)
C26 Fe C24 C23 115(8)
C25 Fe C24 C23 -175.0(5)
C29 Fe C24 C23 -133.8(5)
C28 Fe C24 C23 -90.3(5)
C21 Fe C24 C23 81.2(4)
C27 Fe C24 C23 -52.5(6)
C22 Fe C24 C23 37.8(4)
C20 Fe C24 C23 118.9(5)
C26 Fe C24 C20 -4(8)
C25 Fe C24 C20 66.1(6)
C29 Fe C24 C20 107.3(5)
C28 Fe C24 C20 150.8(5)
C23 Fe C24 C20 -118.9(5)
C21 Fe C24 C20 -37.7(4)
C27 Fe C24 C20 -171.4(5)
C22 Fe C24 C20 -81.1(4)
C29 Fe C25 C26 117.6(7)
C28 Fe C25 C26 80.6(5)
C24 Fe C25 C26 -176.0(5)
C23 Fe C25 C26 108(6)
C21 Fe C25 C26 -90.3(5)
C27 Fe C25 C26 37.6(5)
C22 Fe C25 C26 -51.5(7)
C20 Fe C25 C26 -135.3(5)
C26 Fe C25 C29 -117.6(7)
C28 Fe C25 C29 -37.0(5)
C24 Fe C25 C29 66.4(6)
C23 Fe C25 C29 -10(7)
C21 Fe C25 C29 152.1(5)
C27 Fe C25 C29 -80.0(5)
C22 Fe C25 C29 -169.1(5)
C20 Fe C25 C29 107.1(5)
C29 C25 C26 C27 -2.1(9)
Fe C25 C26 C27 -62.0(6)
C29 C25 C26 Fe 60.0(5)
C29 Fe C26 C25 -39.2(5)
C28 Fe C26 C25 -82.2(6)
C24 Fe C26 C25 73(8)
C23 Fe C26 C25 -175.0(5)
C21 Fe C26 C25 106.3(5)
C27 Fe C26 C25 -118.7(7)
C22 Fe C26 C25 149.2(5)
C20 Fe C26 C25 69.3(6)
C25 Fe C26 C27 118.7(7)
C29 Fe C26 C27 79.5(6)
C28 Fe C26 C27 36.5(6)
C24 Fe C26 C27 -168(8)
C23 Fe C26 C27 -56.3(7)
C21 Fe C26 C27 -135.0(5)
C22 Fe C26 C27 -92.1(5)
C20 Fe C26 C27 -171.9(5)
C25 C26 C27 C28 3.1(10)
Fe C26 C27 C28 -58.0(6)
C25 C26 C27 Fe 61.1(6)
C25 Fe C27 C26 -37.7(5)
C29 Fe C27 C26 -82.9(6)
C28 Fe C27 C26 -120.4(9)
C24 Fe C27 C26 179.1(6)
C23 Fe C27 C26 145.6(6)
C21 Fe C27 C26 65.3(7)
C22 Fe C27 C26 102.5(6)
C20 Fe C27 C26 58(3)
C26 Fe C27 C28 120.4(9)
C25 Fe C27 C28 82.7(7)
C29 Fe C27 C28 37.6(7)
C24 Fe C27 C28 -60.5(8)
C23 Fe C27 C28 -93.9(7)
C21 Fe C27 C28 -174.2(6)
C22 Fe C27 C28 -137.0(6)
C20 Fe C27 C28 179(100)
C26 C27 C28 C29 -2.9(10)
Fe C27 C28 C29 -60.3(6)
C26 C27 C28 Fe 57.4(6)
C26 Fe C28 C29 81.9(7)
C25 Fe C28 C29 38.6(6)
C24 Fe C28 C29 -96.8(6)
C23 Fe C28 C29 -139.8(6)
C21 Fe C28 C29 148(2)
C27 Fe C28 C29 118.7(9)
C22 Fe C28 C29 -179.4(5)
C20 Fe C28 C29 -61.1(9)
C26 Fe C28 C27 -36.7(6)
C25 Fe C28 C27 -80.0(7)
C29 Fe C28 C27 -118.7(9)
C24 Fe C28 C27 144.5(6)
C23 Fe C28 C27 101.6(6)
C21 Fe C28 C27 29(3)
C22 Fe C28 C27 62.0(8)
C20 Fe C28 C27 -179.7(5)
C27 C28 C29 C25 1.6(10)
Fe C28 C29 C25 -59.4(6)
C27 C28 C29 Fe 61.0(6)
C26 C25 C29 C28 0.3(9)
Fe C25 C29 C28 60.2(6)
C26 C25 C29 Fe -60.0(6)
C26 Fe C29 C28 -80.9(6)
C25 Fe C29 C28 -118.8(8)
C24 Fe C29 C28 101.9(5)
C23 Fe C29 C28 60.4(7)
C21 Fe C29 C28 -171.2(5)
C27 Fe C29 C28 -37.6(5)
C22 Fe C29 C28 3(3)
C20 Fe C29 C28 147.1(5)
C26 Fe C29 C25 37.9(5)
C28 Fe C29 C25 118.8(8)
C24 Fe C29 C25 -139.3(5)
C23 Fe C29 C25 179.2(5)
C21 Fe C29 C25 -52.4(8)
C27 Fe C29 C25 81.2(6)
C22 Fe C29 C25 122(2)
C20 Fe C29 C25 -94.1(5)
C20 P1 C31 C32 97.1(5)
C41 P1 C31 C32 -161.3(5)
Ru P1 C31 C32 -35.0(6)
C20 P1 C31 C36 -81.0(6)
C41 P1 C31 C36 20.7(6)
Ru P1 C31 C36 147.0(5)
C36 C31 C32 C33 -2.0(10)
P1 C31 C32 C33 179.9(5)
C31 C32 C33 C34 2.3(11)
C32 C33 C34 C35 -1.3(11)
C33 C34 C35 C36 -0.1(11)
C32 C31 C36 C35 0.7(9)
P1 C31 C36 C35 178.7(5)
C34 C35 C36 C31 0.4(11)
C20 P1 C41 C42 162.3(5)
C31 P1 C41 C42 59.7(6)
Ru P1 C41 C42 -69.7(6)
C20 P1 C41 C46 -19.5(6)
C31 P1 C41 C46 -122.0(6)
Ru P1 C41 C46 108.5(5)
C46 C41 C42 C43 2.0(10)
P1 C41 C42 C43 -179.7(5)
C41 C42 C43 C44 -1.0(11)
C42 C43 C44 C45 -1.8(11)
C43 C44 C45 C46 3.5(11)
C44 C45 C46 C41 -2.5(11)
C42 C41 C46 C45 -0.2(10)
P1 C41 C46 C45 -178.5(5)
C61 P2 C51 C56 -43.0(6)
C1 P2 C51 C56 70.5(6)
Ru P2 C51 C56 -168.7(5)
C61 P2 C51 C52 -174.9(4)
C1 P2 C51 C52 -61.4(5)
Ru P2 C51 C52 59.4(5)
C56 C51 C52 C53 57.9(7)
P2 C51 C52 C53 -164.6(5)
C51 C52 C53 C54 -53.1(8)
C52 C53 C54 C55 51.1(9)
C53 C54 C55 C56 -53.2(9)
C54 C55 C56 C51 55.8(9)
C52 C51 C56 C55 -58.1(8)
P2 C51 C56 C55 169.2(6)
C51 P2 C61 C66 87.8(5)
C1 P2 C61 C66 -23.6(6)
Ru P2 C61 C66 -145.9(4)
C51 P2 C61 C62 -43.9(5)
C1 P2 C61 C62 -155.2(5)
Ru P2 C61 C62 82.5(5)
C66 C61 C62 C63 60.1(7)
P2 C61 C62 C63 -164.4(5)
C61 C62 C63 C64 -59.7(8)
C62 C63 C64 C65 57.6(9)
C63 C64 C65 C66 -54.9(9)
C64 C65 C66 C61 53.8(8)
C62 C61 C66 C65 -56.6(7)
P2 C61 C66 C65 169.8(5)
